data_4066755
loop_
_publ_author_name
'Jordan, Markus'
'Saak, Wolfgang'
'Haase, Detlev'
'Beckhaus, R\"udiger'

_publ_section_title
;
 Bridging Azines in the Coordination Sphere of Low-Valent Vanadocene
 Derivatives&#x2020;
;
_journal_issue 22
_journal_name_full Organometallics
_journal_page_first 5859
_journal_paper_doi 10.1021/om100612e
_journal_volume 29
_journal_year 2010
_chemical_formula_sum 'C39 H35 B N V'
_chemical_formula_weight 579.43
_chemical_name_systematic
; 
 ? 
;
_space_group_IT_number 33
_symmetry_cell_setting orthorhombic
_symmetry_space_group_name_Hall 'P 2c -2n'
_symmetry_space_group_name_H-M 'P n a 21'
_atom_sites_solution_hydrogens geom
_atom_sites_solution_primary direct
_atom_sites_solution_secondary difmap
_audit_creation_method SHELXL-97
_cell_angle_alpha 90.00
_cell_angle_beta 90.00
_cell_angle_gamma 90.00
_cell_formula_units_Z 4
_cell_length_a 19.5674(14)
_cell_length_b 9.8425(5)
_cell_length_c 15.7720(9)
_cell_measurement_temperature 153(2)
_cell_volume 3037.6(3)
_computing_cell_refinement 'IPDS (Stoe, 1999)'
_computing_data_collection 'IPDS (Stoe,l999)'
_computing_data_reduction 'XRED (Stoe, 1997)'
_computing_molecular_graphics 'Ortep-3 for Windows (Farrugia, 1997)'
_computing_publication_material 'SHELX-97 (Sheldrick, 1997)'
_computing_structure_refinement 'SHELXL-97 (Sheldrick, 1997)'
_computing_structure_solution 'SHELXS-97 (Sheldrick, 1990)'
_diffrn_ambient_temperature 153(2)
_diffrn_measured_fraction_theta_full 0.996
_diffrn_measured_fraction_theta_max 0.996
_diffrn_measurement_device_type 'Stoe IPDS'
_diffrn_radiation_monochromator graphite
_diffrn_radiation_source 'fine-focus sealed tube'
_diffrn_radiation_type MoK\a
_diffrn_radiation_wavelength 0.71073
_diffrn_reflns_av_R_equivalents 0.0562
_diffrn_reflns_av_sigmaI/netI 0.0714
_diffrn_reflns_limit_h_max 24
_diffrn_reflns_limit_h_min -24
_diffrn_reflns_limit_k_max 12
_diffrn_reflns_limit_k_min -12
_diffrn_reflns_limit_l_max 19
_diffrn_reflns_limit_l_min -19
_diffrn_reflns_number 24512
_diffrn_reflns_theta_full 26.09
_diffrn_reflns_theta_max 26.09
_diffrn_reflns_theta_min 2.32
_exptl_absorpt_coefficient_mu 0.355
_exptl_absorpt_correction_T_max 0.9894
_exptl_absorpt_correction_T_min 0.8424
_exptl_absorpt_correction_type numerical
_exptl_absorpt_process_details 'XRED (Stoe, 1997)'
_exptl_crystal_colour blue
_exptl_crystal_density_diffrn 1.267
_exptl_crystal_density_method 'not measured'
_exptl_crystal_description plate
_exptl_crystal_F_000 1216
_exptl_crystal_size_max 0.50
_exptl_crystal_size_mid 0.40
_exptl_crystal_size_min 0.03
_refine_diff_density_max 0.312
_refine_diff_density_min -0.149
_refine_diff_density_rms 0.037
_refine_ls_abs_structure_details 'Flack H D (1983), Acta Cryst. A39, 876-881'
_refine_ls_abs_structure_Flack -0.023(15)
_refine_ls_extinction_method none
_refine_ls_goodness_of_fit_ref 0.767
_refine_ls_hydrogen_treatment constr
_refine_ls_matrix_type full
_refine_ls_number_parameters 379
_refine_ls_number_reflns 5983
_refine_ls_number_restraints 1
_refine_ls_restrained_S_all 0.767
_refine_ls_R_factor_all 0.0481
_refine_ls_R_factor_gt 0.0281
_refine_ls_shift/su_max 0.000
_refine_ls_shift/su_mean 0.000
_refine_ls_structure_factor_coef Fsqd
_refine_ls_weighting_details 'calc w=1/[\s^2^(Fo^2^)+(0.0209P)^2^+0.0000P] where P=(Fo^2^+2Fc^2^)/3'
_refine_ls_weighting_scheme calc
_refine_ls_wR_factor_gt 0.0509
_refine_ls_wR_factor_ref 0.0536
_reflns_number_gt 4244
_reflns_number_total 5983
_reflns_threshold_expression >2sigma(I)
_cod_data_source_file om100612e_si_002.cif
_cod_data_source_block 3
_cod_original_sg_symbol_H-M Pna21
_cod_database_code 4066755

loop_
_symmetry_equiv_pos_as_xyz
'x, y, z'
'-x, -y, z+1/2'
'-x+1/2, y+1/2, z+1/2'
'x+1/2, -y+1/2, z'

loop_
_atom_site_label
_atom_site_type_symbol
_atom_site_fract_x
_atom_site_fract_y
_atom_site_fract_z
_atom_site_U_iso_or_equiv
_atom_site_adp_type
_atom_site_occupancy
_atom_site_symmetry_multiplicity
_atom_site_calc_flag
_atom_site_refinement_flags
V1 V -0.016525(16) 0.40543(3) 0.78276(3) 0.02357(8) Uani 1 1 d .
N1 N -0.06293(8) 0.57778(18) 0.72353(11) 0.0231(4) Uani 1 1 d .
C1 C -0.02640(11) 0.6761(2) 0.68465(14) 0.0289(5) Uani 1 1 d .
H1 H 0.0221 0.6707 0.6848 0.035 Uiso 1 1 calc R
C2 C -0.05765(13) 0.7840(2) 0.64480(15) 0.0356(6) Uani 1 1 d .
H2 H -0.0308 0.8508 0.6169 0.043 Uiso 1 1 calc R
C3 C -0.12784(14) 0.7948(2) 0.64536(15) 0.0373(6) Uani 1 1 d .
H3 H -0.1499 0.8698 0.6191 0.045 Uiso 1 1 calc R
C4 C -0.16557(12) 0.6944(3) 0.68490(16) 0.0354(6) Uani 1 1 d .
H4 H -0.2141 0.6986 0.6861 0.042 Uiso 1 1 calc R
C5 C -0.13122(10) 0.5885(2) 0.72237(14) 0.0282(5) Uani 1 1 d .
H5 H -0.1573 0.5190 0.7489 0.034 Uiso 1 1 calc R
C6 C 0.06558(13) 0.3099(3) 0.6984(2) 0.0484(7) Uani 1 1 d .
H6 H 0.1121 0.3372 0.7014 0.058 Uiso 1 1 calc R
C7 C 0.0164(2) 0.3653(3) 0.6459(2) 0.0638(11) Uani 1 1 d .
H7 H 0.0231 0.4369 0.6064 0.077 Uiso 1 1 calc R
C8 C -0.04620(17) 0.2955(3) 0.66148(19) 0.0538(9) Uani 1 1 d .
H8 H -0.0889 0.3123 0.6348 0.065 Uiso 1 1 calc R
C9 C -0.03298(12) 0.1987(3) 0.72294(16) 0.0395(7) Uani 1 1 d .
H9 H -0.0652 0.1363 0.7457 0.047 Uiso 1 1 calc R
C10 C 0.03548(12) 0.2083(2) 0.74577(16) 0.0359(6) Uani 1 1 d .
H10 H 0.0578 0.1540 0.7871 0.043 Uiso 1 1 calc R
C11 C -0.06985(16) 0.3790(3) 0.91078(17) 0.0538(8) Uani 1 1 d .
H11 H -0.1129 0.3350 0.9158 0.065 Uiso 1 1 calc R
C12 C -0.00550(19) 0.3163(3) 0.91437(18) 0.0532(9) Uani 1 1 d .
H12 H 0.0028 0.2221 0.9223 0.064 Uiso 1 1 calc R
C13 C 0.04451(14) 0.4172(3) 0.90421(18) 0.0452(7) Uani 1 1 d .
H13 H 0.0926 0.4035 0.9038 0.054 Uiso 1 1 calc R
C14 C 0.01085(14) 0.5414(2) 0.89473(15) 0.0396(6) Uani 1 1 d .
H14 H 0.0322 0.6272 0.8871 0.048 Uiso 1 1 calc R
C15 C -0.05901(14) 0.5180(3) 0.89840(16) 0.0433(7) Uani 1 1 d .
H15 H -0.0937 0.5852 0.8934 0.052 Uiso 1 1 calc R
B1 B 0.15172(12) 0.9016(3) 0.86645(17) 0.0191(6) Uani 1 1 d .
C16 C 0.07100(9) 0.9106(2) 0.89727(13) 0.0195(4) Uani 1 1 d .
C17 C 0.01622(11) 0.9045(2) 0.84021(12) 0.0229(4) Uani 1 1 d .
H17 H 0.0260 0.8935 0.7816 0.027 Uiso 1 1 calc R
C18 C -0.05197(11) 0.9139(2) 0.86514(15) 0.0281(5) Uani 1 1 d .
H18 H -0.0872 0.9098 0.8238 0.034 Uiso 1 1 calc R
C19 C -0.06854(11) 0.9292(2) 0.95009(16) 0.0314(6) Uani 1 1 d .
H19 H -0.1148 0.9364 0.9676 0.038 Uiso 1 1 calc R
C20 C -0.01609(13) 0.9337(2) 1.00856(14) 0.0295(5) Uani 1 1 d .
H20 H -0.0264 0.9435 1.0671 0.035 Uiso 1 1 calc R
C21 C 0.05176(11) 0.9241(2) 0.98268(14) 0.0253(5) Uani 1 1 d .
H21 H 0.0866 0.9268 1.0246 0.030 Uiso 1 1 calc R
C22 C 0.15695(8) 0.81492(17) 0.77725(17) 0.0198(4) Uani 1 1 d .
C23 C 0.13842(11) 0.8700(2) 0.69782(15) 0.0229(5) Uani 1 1 d .
H23 H 0.1217 0.9606 0.6962 0.027 Uiso 1 1 calc R
C24 C 0.14331(11) 0.7991(2) 0.62209(14) 0.0275(5) Uani 1 1 d .
H24 H 0.1308 0.8418 0.5703 0.033 Uiso 1 1 calc R
C25 C 0.16648(11) 0.6655(2) 0.62187(15) 0.0275(5) Uani 1 1 d .
H25 H 0.1700 0.6161 0.5703 0.033 Uiso 1 1 calc R
C26 C 0.18427(10) 0.6061(2) 0.69774(14) 0.0280(5) Uani 1 1 d .
H26 H 0.1998 0.5147 0.6985 0.034 Uiso 1 1 calc R
C27 C 0.17970(9) 0.67857(18) 0.77330(17) 0.0242(5) Uani 1 1 d .
H27 H 0.1924 0.6345 0.8245 0.029 Uiso 1 1 calc R
C28 C 0.18326(10) 1.0582(2) 0.85615(13) 0.0199(5) Uani 1 1 d .
C29 C 0.22343(8) 1.1046(2) 0.78897(18) 0.0231(4) Uani 1 1 d .
H29 H 0.2288 1.0475 0.7409 0.028 Uiso 1 1 calc R
C30 C 0.25608(10) 1.2310(2) 0.7890(2) 0.0318(5) Uani 1 1 d .
H30 H 0.2822 1.2585 0.7412 0.038 Uiso 1 1 calc R
C31 C 0.25038(12) 1.3159(2) 0.85856(16) 0.0326(6) Uani 1 1 d .
H31 H 0.2730 1.4013 0.8596 0.039 Uiso 1 1 calc R
C32 C 0.21121(11) 1.2742(2) 0.92630(16) 0.0345(6) Uani 1 1 d .
H32 H 0.2072 1.3308 0.9748 0.041 Uiso 1 1 calc R
C33 C 0.17772(11) 1.1503(2) 0.92421(15) 0.0292(5) Uani 1 1 d .
H33 H 0.1496 1.1263 0.9710 0.035 Uiso 1 1 calc R
C34 C 0.19815(10) 0.8259(2) 0.93993(13) 0.0206(5) Uani 1 1 d .
C35 C 0.17616(12) 0.7090(2) 0.98322(14) 0.0251(5) Uani 1 1 d .
H35 H 0.1318 0.6748 0.9713 0.030 Uiso 1 1 calc R
C36 C 0.21586(12) 0.6411(2) 1.04237(15) 0.0303(6) Uani 1 1 d .
H36 H 0.1987 0.5619 1.0695 0.036 Uiso 1 1 calc R
C37 C 0.28045(11) 0.6886(2) 1.06190(15) 0.0316(6) Uani 1 1 d .
H37 H 0.3079 0.6432 1.1027 0.038 Uiso 1 1 calc R
C38 C 0.30453(11) 0.8032(3) 1.02104(15) 0.0318(6) Uani 1 1 d .
H38 H 0.3489 0.8368 1.0336 0.038 Uiso 1 1 calc R
C39 C 0.26416(11) 0.8693(2) 0.96190(14) 0.0269(5) Uani 1 1 d .
H39 H 0.2820 0.9480 0.9349 0.032 Uiso 1 1 calc R

loop_
_atom_site_aniso_label
_atom_site_aniso_U_11
_atom_site_aniso_U_22
_atom_site_aniso_U_33
_atom_site_aniso_U_23
_atom_site_aniso_U_13
_atom_site_aniso_U_12
V1 0.02415(16) 0.02145(15) 0.02510(17) 0.0010(2) 0.0001(2) 0.00114(16)
N1 0.0239(9) 0.0230(10) 0.0224(9) -0.0033(9) 0.0017(7) -0.0023(8)
C1 0.0303(13) 0.0274(12) 0.0290(13) 0.0020(11) 0.0030(11) -0.0029(10)
C2 0.0482(16) 0.0319(14) 0.0267(14) 0.0059(12) -0.0004(11) -0.0055(12)
C3 0.0577(17) 0.0294(14) 0.0248(14) 0.0029(12) -0.0090(12) 0.0116(13)
C4 0.0301(13) 0.0422(15) 0.0339(14) -0.0017(13) -0.0068(11) 0.0098(11)
C5 0.0226(11) 0.0286(12) 0.0333(13) 0.0024(12) 0.0015(9) 0.0009(10)
C6 0.0369(15) 0.0361(15) 0.072(2) -0.0086(16) 0.0180(15) 0.0009(12)
C7 0.124(3) 0.0351(17) 0.0319(17) 0.0041(14) 0.037(2) 0.031(2)
C8 0.062(2) 0.065(2) 0.0350(17) -0.0239(17) -0.0192(15) 0.0318(18)
C9 0.0430(16) 0.0293(13) 0.0461(17) -0.0125(13) 0.0010(12) -0.0031(11)
C10 0.0390(14) 0.0257(12) 0.0430(15) -0.0033(11) -0.0044(11) 0.0104(10)
C11 0.0578(19) 0.076(2) 0.0279(15) -0.0064(16) 0.0139(13) -0.0269(17)
C12 0.104(3) 0.0292(15) 0.0266(16) 0.0078(13) -0.0070(16) 0.0004(17)
C13 0.0433(15) 0.0515(18) 0.0409(16) -0.0029(15) -0.0162(13) 0.0145(14)
C14 0.0554(16) 0.0290(12) 0.0344(14) -0.0028(11) -0.0151(13) -0.0055(12)
C15 0.0494(17) 0.0547(18) 0.0259(14) -0.0091(14) -0.0039(13) 0.0150(14)
B1 0.0197(12) 0.0197(13) 0.0179(13) 0.0003(12) -0.0010(10) -0.0004(11)
C16 0.0231(10) 0.0123(10) 0.0231(11) 0.0023(10) -0.0013(8) -0.0012(9)
C17 0.0247(9) 0.0195(10) 0.0244(10) 0.0004(10) 0.0030(10) -0.0008(11)
C18 0.0243(12) 0.0241(12) 0.0359(14) 0.0030(13) -0.0027(10) -0.0034(11)
C19 0.0248(12) 0.0261(13) 0.0432(15) -0.0021(12) 0.0098(11) -0.0016(10)
C20 0.0363(12) 0.0261(13) 0.0260(12) -0.0001(10) 0.0114(11) -0.0012(12)
C21 0.0287(12) 0.0237(12) 0.0237(12) 0.0005(11) 0.0013(9) -0.0013(10)
C22 0.0162(9) 0.0203(9) 0.0228(11) 0.0015(13) 0.0033(11) -0.0019(7)
C23 0.0236(12) 0.0215(12) 0.0234(13) 0.0011(10) 0.0011(10) -0.0008(9)
C24 0.0265(12) 0.0360(14) 0.0200(12) 0.0027(11) -0.0021(10) -0.0025(10)
C25 0.0313(13) 0.0278(13) 0.0232(13) -0.0096(11) 0.0009(10) -0.0034(10)
C26 0.0298(12) 0.0200(11) 0.0343(13) -0.0050(12) 0.0026(10) -0.0010(10)
C27 0.0279(10) 0.0209(10) 0.0237(13) 0.0020(12) 0.0015(11) -0.0012(8)
C28 0.0202(10) 0.0198(12) 0.0197(12) 0.0026(9) -0.0051(9) 0.0041(9)
C29 0.0226(9) 0.0224(9) 0.0243(11) 0.0027(13) -0.0012(12) 0.0009(8)
C30 0.0292(12) 0.0290(12) 0.0373(13) 0.0086(15) 0.0026(14) -0.0036(9)
C31 0.0325(13) 0.0203(12) 0.0450(16) -0.0001(12) -0.0056(11) -0.0052(10)
C32 0.0417(15) 0.0244(13) 0.0373(15) -0.0073(12) -0.0042(12) 0.0014(10)
C33 0.0347(13) 0.0282(12) 0.0246(13) 0.0002(11) 0.0045(11) -0.0043(10)
C34 0.0263(12) 0.0208(11) 0.0148(11) -0.0020(9) 0.0033(9) 0.0030(9)
C35 0.0271(12) 0.0246(12) 0.0237(12) 0.0007(11) 0.0017(10) -0.0007(10)
C36 0.0394(14) 0.0249(12) 0.0268(13) 0.0065(11) 0.0066(11) 0.0055(10)
C37 0.0343(14) 0.0395(14) 0.0209(12) 0.0034(12) -0.0015(10) 0.0129(11)
C38 0.0248(12) 0.0380(14) 0.0326(14) 0.0075(12) -0.0056(10) 0.0018(11)
C39 0.0291(12) 0.0275(13) 0.0242(12) 0.0054(10) -0.0018(10) 0.0011(9)

loop_
_atom_type_symbol
_atom_type_description
_atom_type_scat_dispersion_real
_atom_type_scat_dispersion_imag
_atom_type_scat_source
C C 0.0033 0.0016 'International Tables Vol C Tables 4.2.6.8 and 6.1.1.4'
H H 0.0000 0.0000 'International Tables Vol C Tables 4.2.6.8 and 6.1.1.4'
B B 0.0013 0.0007 'International Tables Vol C Tables 4.2.6.8 and 6.1.1.4'
N N 0.0061 0.0033 'International Tables Vol C Tables 4.2.6.8 and 6.1.1.4'
V V 0.3005 0.5294 'International Tables Vol C Tables 4.2.6.8 and 6.1.1.4'

loop_
_geom_angle_atom_site_label_1
_geom_angle_atom_site_label_2
_geom_angle_atom_site_label_3
_geom_angle
N1 V1 C13 123.63(9)
N1 V1 C12 138.44(9)
C13 V1 C12 36.14(11)
N1 V1 C9 118.04(8)
C13 V1 C9 118.29(10)
C12 V1 C9 92.72(10)
N1 V1 C10 139.19(8)
C13 V1 C10 91.42(10)
C12 V1 C10 82.05(10)
C9 V1 C10 35.72(8)
N1 V1 C8 84.35(9)
C13 V1 C8 150.76(11)
C12 V1 C8 127.71(12)
C9 V1 C8 35.50(10)
C10 V1 C8 59.39(10)
N1 V1 C14 88.43(8)
C13 V1 C14 35.82(9)
C12 V1 C14 59.64(10)
C9 V1 C14 152.02(9)
C10 V1 C14 126.60(9)
C8 V1 C14 172.48(11)
N1 V1 C11 106.39(10)
C13 V1 C11 59.92(11)
C12 V1 C11 35.91(11)
C9 V1 C11 101.57(11)
C10 V1 C11 109.54(11)
C8 V1 C11 124.89(12)
C14 V1 C11 59.35(10)
N1 V1 C7 81.06(9)
C13 V1 C7 131.28(14)
C12 V1 C7 140.50(11)
C9 V1 C7 59.46(11)
C10 V1 C7 58.85(10)
C8 V1 C7 36.44(12)
C14 V1 C7 140.03(13)
C11 V1 C7 160.37(12)
N1 V1 C6 111.71(9)
C13 V1 C6 98.21(11)
C12 V1 C6 107.89(12)
C9 V1 C6 59.25(9)
C10 V1 C6 35.28(9)
C8 V1 C6 59.64(11)
C14 V1 C6 121.78(11)
C11 V1 C6 141.89(12)
C7 V1 C6 35.14(11)
N1 V1 C15 79.04(9)
C13 V1 C15 59.48(10)
C12 V1 C15 59.46(11)
C9 V1 C15 135.60(10)
C10 V1 C15 141.44(10)
C8 V1 C15 143.87(10)
C14 V1 C15 35.35(9)
C11 V1 C15 35.58(10)
C7 V1 C15 159.63(10)
C6 V1 C15 156.45(10)
C5 N1 C1 117.71(19)
C5 N1 V1 119.44(14)
C1 N1 V1 122.82(14)
N1 C1 C2 121.7(2)
C1 C2 C3 120.0(2)
C2 C3 C4 118.7(2)
C5 C4 C3 118.4(2)
N1 C5 C4 123.6(2)
C10 C6 C7 108.3(3)
C10 C6 V1 71.55(14)
C7 C6 V1 72.43(15)
C6 C7 C8 107.8(3)
C6 C7 V1 72.43(17)
C8 C7 V1 71.22(16)
C9 C8 C7 107.0(3)
C9 C8 V1 71.97(15)
C7 C8 V1 72.34(17)
C8 C9 C10 108.3(2)
C8 C9 V1 72.53(16)
C10 C9 V1 72.18(14)
C6 C10 C9 108.7(2)
C6 C10 V1 73.18(15)
C9 C10 V1 72.09(14)
C15 C11 C12 107.4(2)
C15 C11 V1 72.32(15)
C12 C11 V1 71.12(16)
C13 C12 C11 108.1(2)
C13 C12 V1 71.80(16)
C11 C12 V1 72.97(16)
C14 C13 C12 107.6(3)
C14 C13 V1 72.84(15)
C12 C13 V1 72.06(16)
C15 C14 C13 108.4(2)
C15 C14 V1 72.75(15)
C13 C14 V1 71.34(15)
C14 C15 C11 108.5(3)
C14 C15 V1 71.90(15)
C11 C15 V1 72.10(16)
C22 B1 C34 109.34(18)
C22 B1 C16 109.73(17)
C34 B1 C16 110.08(18)
C22 B1 C28 111.85(18)
C34 B1 C28 106.39(17)
C16 B1 C28 109.40(18)
C17 C16 C21 114.52(19)
C17 C16 B1 122.63(19)
C21 C16 B1 122.85(18)
C18 C17 C16 123.2(2)
C19 C18 C17 120.2(2)
C20 C19 C18 118.4(2)
C19 C20 C21 120.7(2)
C20 C21 C16 122.9(2)
C23 C22 C27 113.9(2)
C23 C22 B1 122.85(16)
C27 C22 B1 123.2(2)
C24 C23 C22 123.6(2)
C23 C24 C25 120.0(2)
C26 C25 C24 118.8(2)
C25 C26 C27 120.7(2)
C26 C27 C22 122.9(2)
C29 C28 C33 114.28(19)
C29 C28 B1 125.8(2)
C33 C28 B1 119.45(19)
C28 C29 C30 123.2(3)
C31 C30 C29 120.0(3)
C32 C31 C30 118.7(2)
C31 C32 C33 120.5(2)
C32 C33 C28 123.2(2)
C39 C34 C35 114.29(19)
C39 C34 B1 122.81(19)
C35 C34 B1 122.85(19)
C36 C35 C34 123.4(2)
C37 C36 C35 119.9(2)
C36 C37 C38 118.9(2)
C37 C38 C39 120.2(2)
C38 C39 C34 123.2(2)

loop_
_geom_bond_atom_site_label_1
_geom_bond_atom_site_label_2
_geom_bond_distance
V1 N1 2.1389(18)
V1 C13 2.260(3)
V1 C12 2.264(3)
V1 C9 2.266(2)
V1 C10 2.267(2)
V1 C8 2.273(3)
V1 C14 2.279(2)
V1 C11 2.288(3)
V1 C7 2.288(3)
V1 C6 2.288(3)
V1 C15 2.290(3)
N1 C5 1.341(2)
N1 C1 1.350(3)
C1 C2 1.377(3)
C2 C3 1.378(3)
C3 C4 1.382(3)
C4 C5 1.374(3)
C6 C10 1.380(4)
C6 C7 1.381(4)
C7 C8 1.426(5)
C8 C9 1.384(4)
C9 C10 1.390(3)
C11 C15 1.399(4)
C11 C12 1.403(4)
C12 C13 1.403(4)
C13 C14 1.396(4)
C14 C15 1.387(4)
B1 C22 1.649(4)
B1 C34 1.651(3)
B1 C16 1.655(3)
B1 C28 1.669(3)
C16 C17 1.401(3)
C16 C21 1.405(3)
C17 C18 1.394(3)
C18 C19 1.387(3)
C19 C20 1.380(3)
C20 C21 1.392(3)
C22 C23 1.412(3)
C22 C27 1.415(2)
C23 C24 1.386(3)
C24 C25 1.391(3)
C25 C26 1.376(3)
C26 C27 1.392(3)
C28 C29 1.396(3)
C28 C33 1.409(3)
C29 C30 1.398(3)
C30 C31 1.384(4)
C31 C32 1.377(3)
C32 C33 1.384(3)
C34 C39 1.404(3)
C34 C35 1.405(3)
C35 C36 1.386(3)
C36 C37 1.382(3)
C37 C38 1.382(3)
C38 C39 1.385(3)

loop_
_geom_torsion_atom_site_label_1
_geom_torsion_atom_site_label_2
_geom_torsion_atom_site_label_3
_geom_torsion_atom_site_label_4
_geom_torsion
C13 V1 N1 C5 -111.19(18)
C12 V1 N1 C5 -66.6(2)
C9 V1 N1 C5 66.40(18)
C10 V1 N1 C5 104.16(18)
C8 V1 N1 C5 77.99(18)
C14 V1 N1 C5 -104.11(17)
C11 V1 N1 C5 -46.77(18)
C7 V1 N1 C5 114.59(19)
C6 V1 N1 C5 132.10(17)
C15 V1 N1 C5 -69.78(17)
C13 V1 N1 C1 70.66(19)
C12 V1 N1 C1 115.3(2)
C9 V1 N1 C1 -111.76(18)
C10 V1 N1 C1 -74.0(2)
C8 V1 N1 C1 -100.17(18)
C14 V1 N1 C1 77.74(17)
C11 V1 N1 C1 135.08(17)
C7 V1 N1 C1 -63.56(19)
C6 V1 N1 C1 -46.05(19)
C15 V1 N1 C1 112.07(18)
C5 N1 C1 C2 -0.2(3)
V1 N1 C1 C2 178.03(17)
N1 C1 C2 C3 1.3(4)
C1 C2 C3 C4 -1.3(4)
C2 C3 C4 C5 0.4(4)
C1 N1 C5 C4 -0.9(3)
V1 N1 C5 C4 -179.12(18)
C3 C4 C5 N1 0.8(4)
N1 V1 C6 C10 -147.97(15)
C13 V1 C6 C10 80.75(18)
C12 V1 C6 C10 44.93(19)
C9 V1 C6 C10 -37.37(15)
C8 V1 C6 C10 -78.83(18)
C14 V1 C6 C10 109.79(16)
C11 V1 C6 C10 30.3(3)
C7 V1 C6 C10 -116.9(3)
C15 V1 C6 C10 98.4(3)
N1 V1 C6 C7 -31.1(2)
C13 V1 C6 C7 -162.4(2)
C12 V1 C6 C7 161.8(2)
C9 V1 C6 C7 79.5(2)
C10 V1 C6 C7 116.9(3)
C8 V1 C6 C7 38.05(19)
C14 V1 C6 C7 -133.32(19)
C11 V1 C6 C7 147.2(2)
C15 V1 C6 C7 -144.8(3)
C10 C6 C7 C8 0.1(3)
V1 C6 C7 C8 -62.9(2)
C10 C6 C7 V1 62.99(19)
N1 V1 C7 C6 150.9(2)
C13 V1 C7 C6 23.5(3)
C12 V1 C7 C6 -27.8(3)
C9 V1 C7 C6 -78.86(18)
C10 V1 C7 C6 -37.01(16)
C8 V1 C7 C6 -116.5(3)
C14 V1 C7 C6 74.3(2)
C11 V1 C7 C6 -94.9(5)
C15 V1 C7 C6 138.5(3)
N1 V1 C7 C8 -92.60(19)
C13 V1 C7 C8 140.0(2)
C12 V1 C7 C8 88.6(3)
C9 V1 C7 C8 37.60(16)
C10 V1 C7 C8 79.45(18)
C14 V1 C7 C8 -169.24(16)
C11 V1 C7 C8 21.5(5)
C6 V1 C7 C8 116.5(3)
C15 V1 C7 C8 -105.0(4)
C6 C7 C8 C9 -0.4(3)
V1 C7 C8 C9 -64.11(18)
C6 C7 C8 V1 63.7(2)
N1 V1 C8 C9 -162.22(17)
C13 V1 C8 C9 33.5(4)
C12 V1 C8 C9 -11.3(3)
C10 V1 C8 C9 37.34(15)
C11 V1 C8 C9 -56.2(2)
C7 V1 C8 C9 115.2(2)
C6 V1 C8 C9 78.52(17)
C15 V1 C8 C9 -99.6(2)
N1 V1 C8 C7 82.59(19)
C13 V1 C8 C7 -81.6(3)
C12 V1 C8 C7 -126.5(2)
C9 V1 C8 C7 -115.2(2)
C10 V1 C8 C7 -77.85(18)
C11 V1 C8 C7 -171.35(18)
C6 V1 C8 C7 -36.67(17)
C15 V1 C8 C7 145.2(2)
C7 C8 C9 C10 0.6(3)
V1 C8 C9 C10 -63.75(17)
C7 C8 C9 V1 64.35(19)
N1 V1 C9 C8 20.1(2)
C13 V1 C9 C8 -162.15(19)
C12 V1 C9 C8 171.1(2)
C10 V1 C9 C8 -116.6(2)
C14 V1 C9 C8 179.6(2)
C11 V1 C9 C8 135.94(19)
C7 V1 C9 C8 -38.62(18)
C6 V1 C9 C8 -79.70(19)
C15 V1 C9 C8 123.80(19)
N1 V1 C9 C10 136.73(15)
C13 V1 C9 C10 -45.55(19)
C12 V1 C9 C10 -72.34(18)
C8 V1 C9 C10 116.6(2)
C14 V1 C9 C10 -63.8(3)
C11 V1 C9 C10 -107.47(17)
C7 V1 C9 C10 77.98(19)
C6 V1 C9 C10 36.89(16)
C15 V1 C9 C10 -119.61(17)
C7 C6 C10 C9 0.3(3)
V1 C6 C10 C9 63.82(18)
C7 C6 C10 V1 -63.6(2)
C8 C9 C10 C6 -0.5(3)
V1 C9 C10 C6 -64.51(19)
C8 C9 C10 V1 63.97(18)
N1 V1 C10 C6 48.9(2)
C13 V1 C10 C6 -102.26(18)
C12 V1 C10 C6 -137.26(19)
C9 V1 C10 C6 116.7(2)
C8 V1 C10 C6 79.6(2)
C14 V1 C10 C6 -94.9(2)
C11 V1 C10 C6 -160.72(17)
C7 V1 C10 C6 36.86(19)
C15 V1 C10 C6 -140.65(19)
N1 V1 C10 C9 -67.76(19)
C13 V1 C10 C9 141.04(17)
C12 V1 C10 C9 106.04(18)
C8 V1 C10 C9 -37.11(17)
C14 V1 C10 C9 148.36(16)
C11 V1 C10 C9 82.58(17)
C7 V1 C10 C9 -79.8(2)
C6 V1 C10 C9 -116.7(2)
C15 V1 C10 C9 102.65(19)
N1 V1 C11 C15 -41.27(18)
C13 V1 C11 C15 78.51(18)
C12 V1 C11 C15 116.2(2)
C9 V1 C11 C15 -165.35(17)
C10 V1 C11 C15 158.43(16)
C8 V1 C11 C15 -135.85(16)
C14 V1 C11 C15 36.76(15)
C7 V1 C11 C15 -151.3(3)
C6 V1 C11 C15 140.43(19)
N1 V1 C11 C12 -157.46(16)
C13 V1 C11 C12 -37.68(16)
C9 V1 C11 C12 78.46(18)
C10 V1 C11 C12 42.24(19)
C8 V1 C11 C12 107.95(17)
C14 V1 C11 C12 -79.44(18)
C7 V1 C11 C12 92.5(4)
C6 V1 C11 C12 24.2(3)
C15 V1 C11 C12 -116.2(2)
C15 C11 C12 C13 0.0(3)
V1 C11 C12 C13 63.7(2)
C15 C11 C12 V1 -63.65(19)
N1 V1 C12 C13 -82.6(2)
C9 V1 C12 C13 137.69(18)
C10 V1 C12 C13 103.52(19)
C8 V1 C12 C13 144.24(18)
C14 V1 C12 C13 -37.69(17)
C11 V1 C12 C13 -116.2(2)
C7 V1 C12 C13 95.6(3)
C6 V1 C12 C13 79.20(19)
C15 V1 C12 C13 -78.93(18)
N1 V1 C12 C11 33.7(2)
C13 V1 C12 C11 116.2(2)
C9 V1 C12 C11 -106.06(18)
C10 V1 C12 C11 -140.24(18)
C8 V1 C12 C11 -99.51(18)
C14 V1 C12 C11 78.55(18)
C7 V1 C12 C11 -148.2(2)
C6 V1 C12 C11 -164.56(17)
C15 V1 C12 C11 37.31(16)
C11 C12 C13 C14 0.2(3)
V1 C12 C13 C14 64.6(2)
C11 C12 C13 V1 -64.4(2)
N1 V1 C13 C14 12.2(2)
C12 V1 C13 C14 -115.7(3)
C9 V1 C13 C14 -165.43(16)
C10 V1 C13 C14 169.93(18)
C8 V1 C13 C14 173.2(2)
C11 V1 C13 C14 -78.22(19)
C7 V1 C13 C14 121.75(17)
C6 V1 C13 C14 135.17(17)
C15 V1 C13 C14 -36.77(16)
N1 V1 C13 C12 127.80(18)
C9 V1 C13 C12 -49.8(2)
C10 V1 C13 C12 -74.42(19)
C8 V1 C13 C12 -71.2(3)
C14 V1 C13 C12 115.7(3)
C11 V1 C13 C12 37.44(18)
C7 V1 C13 C12 -122.6(2)
C6 V1 C13 C12 -109.18(19)
C15 V1 C13 C12 78.9(2)
C12 C13 C14 C15 -0.4(3)
V1 C13 C14 C15 63.77(18)
C12 C13 C14 V1 -64.1(2)
N1 V1 C14 C15 73.14(16)
C13 V1 C14 C15 -117.0(2)
C12 V1 C14 C15 -78.93(19)
C9 V1 C14 C15 -88.8(2)
C10 V1 C14 C15 -129.53(16)
C11 V1 C14 C15 -37.00(17)
C7 V1 C14 C15 147.2(2)
C6 V1 C14 C15 -172.13(16)
N1 V1 C14 C13 -169.90(18)
C12 V1 C14 C13 38.03(18)
C9 V1 C14 C13 28.2(3)
C10 V1 C14 C13 -12.6(2)
C11 V1 C14 C13 79.96(19)
C7 V1 C14 C13 -95.9(2)
C6 V1 C14 C13 -55.2(2)
C15 V1 C14 C13 117.0(2)
C13 C14 C15 C11 0.4(3)
V1 C14 C15 C11 63.24(19)
C13 C14 C15 V1 -62.86(19)
C12 C11 C15 C14 -0.2(3)
V1 C11 C15 C14 -63.11(19)
C12 C11 C15 V1 62.9(2)
N1 V1 C15 C14 -102.98(16)
C13 V1 C15 C14 37.27(16)
C12 V1 C15 C14 79.48(18)
C9 V1 C15 C14 137.89(16)
C10 V1 C15 C14 83.4(2)
C8 V1 C15 C14 -167.18(19)
C11 V1 C15 C14 117.1(2)
C7 V1 C15 C14 -90.5(4)
C6 V1 C15 C14 16.9(3)
N1 V1 C15 C11 139.87(18)
C13 V1 C15 C11 -79.88(19)
C12 V1 C15 C11 -37.67(17)
C9 V1 C15 C11 20.7(2)
C10 V1 C15 C11 -33.8(3)
C8 V1 C15 C11 75.7(3)
C14 V1 C15 C11 -117.1(2)
C7 V1 C15 C11 152.4(4)
C6 V1 C15 C11 -100.2(3)
C22 B1 C16 C17 -27.2(3)
C34 B1 C16 C17 -147.6(2)
C28 B1 C16 C17 95.8(2)
C22 B1 C16 C21 152.4(2)
C34 B1 C16 C21 32.0(3)
C28 B1 C16 C21 -84.6(2)
C21 C16 C17 C18 1.3(3)
B1 C16 C17 C18 -179.1(2)
C16 C17 C18 C19 -0.4(4)
C17 C18 C19 C20 -0.5(4)
C18 C19 C20 C21 0.5(3)
C19 C20 C21 C16 0.5(3)
C17 C16 C21 C20 -1.3(3)
B1 C16 C21 C20 179.0(2)
C34 B1 C22 C23 -162.94(18)
C16 B1 C22 C23 76.2(2)
C28 B1 C22 C23 -45.4(2)
C34 B1 C22 C27 17.7(2)
C16 B1 C22 C27 -103.1(2)
C28 B1 C22 C27 135.26(18)
C27 C22 C23 C24 -1.4(3)
B1 C22 C23 C24 179.2(2)
C22 C23 C24 C25 1.1(3)
C23 C24 C25 C26 -0.1(3)
C24 C25 C26 C27 -0.5(3)
C25 C26 C27 C22 0.0(3)
C23 C22 C27 C26 0.9(3)
B1 C22 C27 C26 -179.72(18)
C22 B1 C28 C29 -14.0(3)
C34 B1 C28 C29 105.3(2)
C16 B1 C28 C29 -135.8(2)
C22 B1 C28 C33 174.73(18)
C34 B1 C28 C33 -65.9(2)
C16 B1 C28 C33 52.9(3)
C33 C28 C29 C30 0.6(3)
B1 C28 C29 C30 -171.1(2)
C28 C29 C30 C31 1.1(3)
C29 C30 C31 C32 -1.1(3)
C30 C31 C32 C33 -0.7(3)
C31 C32 C33 C28 2.6(4)
C29 C28 C33 C32 -2.4(3)
B1 C28 C33 C32 169.8(2)
C22 B1 C34 C39 99.6(2)
C16 B1 C34 C39 -139.8(2)
C28 B1 C34 C39 -21.4(3)
C22 B1 C34 C35 -77.7(2)
C16 B1 C34 C35 43.0(3)
C28 B1 C34 C35 161.39(19)
C39 C34 C35 C36 -0.3(3)
B1 C34 C35 C36 177.1(2)
C34 C35 C36 C37 0.6(4)
C35 C36 C37 C38 -0.6(4)
C36 C37 C38 C39 0.3(4)
C37 C38 C39 C34 -0.1(4)
C35 C34 C39 C38 0.1(3)
B1 C34 C39 C38 -177.4(2)
